data_7013957
loop_
_publ_author_name
'Avent, Anthony G.'
'Caro, Catherine F.'
'Hitchcock, Peter B.'
'Lappert, Michael F.'
'Li, Zhengning'
'Wei, Xue-Hong'

_publ_section_title
;
 Synthetic and structural experiments on yttrium, cerium and magnesium
 trimethylsilylmethyls and their reaction products with nitriles; with
 a note on two cerium beta-diketiminates.
;
_journal_issue 10
_journal_name_full 'Dalton transactions (Cambridge, England : 2003)'
_journal_page_first 1567
_journal_page_last 1577
_journal_paper_doi 10.1039/b316695n
_journal_year 2004
_chemical_compound_source 'synthesis as described'
_chemical_formula_moiety '(C21 H57 O3 Si6 Y1)(C4 H10 O1)'
_chemical_formula_sum 'C25 H67 O4 Si6 Y'
_chemical_formula_weight 689.24
_chemical_name_common '[Y{CH(SiMe3)(SiMe2OMe)}3].Et2O'
_chemical_name_systematic
;
?
;
_space_group_IT_number 14
_symmetry_cell_setting monoclinic
_symmetry_Int_Tables_number 14
_symmetry_space_group_name_Hall '-P 2yn'
_symmetry_space_group_name_H-M 'P 1 21/n 1'
_atom_sites_solution_hydrogens geom
_atom_sites_solution_primary direct
_atom_sites_solution_secondary difmap
_audit_conform_dict_location ftp://ftp.iucr.org/pub/cif_core.dic
_audit_conform_dict_name cif_core.dic
_audit_conform_dict_version 2.2
_audit_creation_date 2002-06-12T12:08:52-00:00
_audit_creation_method 'WinGX routine CIF_UPDATE'
_cell_angle_alpha 90
_cell_angle_beta 106.618(1)
_cell_angle_gamma 90
_cell_formula_units_Z 4
_cell_length_a 11.8736(2)
_cell_length_b 18.9420(3)
_cell_length_c 19.0835(3)
_cell_measurement_reflns_used 16707
_cell_measurement_temperature 173(2)
_cell_measurement_theta_max 24.713
_cell_measurement_theta_min 3.705
_cell_measurement_wavelength 0.71073
_cell_volume 4112.80(12)
_computing_cell_refinement 'HKL Scalepack (Otwinowski & Minor 1997)'
_computing_data_collection 'Collect (Nonius BV, 1997-2000)'
_computing_data_reduction 'HKL Denzo and Scalepack (Otwinowski & Minor 1997)'
_computing_molecular_graphics 'Ortep-3 for Windows (Farrugia, 1997)'
_computing_publication_material 'WinGX publication routines (Farrugia, 1999)'
_computing_structure_refinement 'SHELXL-97 (Sheldrick, 1997)'
_computing_structure_solution 'SHELXS-97 (Sheldrick, 1997)'
_diffrn_ambient_temperature 173(2)
_diffrn_measured_fraction_theta_full 0.978
_diffrn_measured_fraction_theta_max 0.978
_diffrn_measurement_device '95mm CCD camera on \k-goniostat'
_diffrn_measurement_device_type KappaCCD
_diffrn_measurement_method CCD
_diffrn_radiation_monochromator graphite
_diffrn_radiation_probe x-ray
_diffrn_radiation_type MoK\a
_diffrn_radiation_wavelength 0.71073
_diffrn_reflns_av_R_equivalents 0.073
_diffrn_reflns_av_unetI/netI 0.0545
_diffrn_reflns_limit_h_max 12
_diffrn_reflns_limit_h_min -13
_diffrn_reflns_limit_k_max 22
_diffrn_reflns_limit_k_min -22
_diffrn_reflns_limit_l_max 22
_diffrn_reflns_limit_l_min -22
_diffrn_reflns_number 34012
_diffrn_reflns_theta_full 24.7
_diffrn_reflns_theta_max 24.7
_diffrn_reflns_theta_min 3.7
_exptl_absorpt_coefficient_mu 1.616
_exptl_absorpt_correction_T_max 0.8573
_exptl_absorpt_correction_T_min 0.7398
_exptl_absorpt_correction_type multi-scan
_exptl_absorpt_process_details
;
[c.f. r.h. blessing, acta cryst. (1995), a51, 33-38]
;
_exptl_crystal_colour colourless
_exptl_crystal_density_diffrn 1.113
_exptl_crystal_density_method 'not measured'
_exptl_crystal_description prism
_exptl_crystal_F_000 1488
_exptl_crystal_size_max 0.4
_exptl_crystal_size_mid 0.3
_exptl_crystal_size_min 0.3
_refine_diff_density_max 0.339
_refine_diff_density_min -0.319
_refine_diff_density_rms 0.061
_refine_ls_extinction_method none
_refine_ls_goodness_of_fit_ref 1.03
_refine_ls_hydrogen_treatment mixed
_refine_ls_matrix_type full
_refine_ls_number_parameters 337
_refine_ls_number_reflns 6852
_refine_ls_number_restraints 0
_refine_ls_restrained_S_all 1.03
_refine_ls_R_factor_all 0.0663
_refine_ls_R_factor_gt 0.0433
_refine_ls_shift/su_max 0.007
_refine_ls_shift/su_mean 0
_refine_ls_structure_factor_coef Fsqd
_refine_ls_weighting_details 'calc w=1/[\s^2^(Fo^2^)+(0.0205P)^2^+5.2241P] where P=(Fo^2^+2Fc^2^)/3'
_refine_ls_weighting_scheme calc
_refine_ls_wR_factor_gt 0.0768
_refine_ls_wR_factor_ref 0.0839
_reflns_number_gt 5362
_reflns_number_total 6852
_reflns_threshold_expression >2sigma(I)
_cod_data_source_file b316695n.txt
_cod_data_source_block (3)-jun1002
_cod_original_cell_volume 4112.8(1)
_cod_original_sg_symbol_H-M P2(1)/n
_cod_original_formula_sum 'C25 H67 O4 Si6 Y1'
_cod_database_code 7013957

loop_
_symmetry_equiv_pos_as_xyz
'x, y, z'
'-x+1/2, y+1/2, -z+1/2'
'-x, -y, -z'
'x-1/2, -y-1/2, z-1/2'

loop_
_atom_site_label
_atom_site_type_symbol
_atom_site_fract_x
_atom_site_fract_y
_atom_site_fract_z
_atom_site_U_iso_or_equiv
_atom_site_adp_type
_atom_site_occupancy
_atom_site_symmetry_multiplicity
_atom_site_calc_flag
_atom_site_refinement_flags
_atom_site_disorder_assembly
_atom_site_disorder_group
Y Y 0.04158(3) 0.297225(15) 0.203571(16) 0.02225(9) Uani 1 1 d . . .
Si1 Si 0.31018(8) 0.29825(5) 0.21447(5) 0.0328(2) Uani 1 1 d . . .
Si2 Si 0.18946(9) 0.36708(5) 0.05847(5) 0.0346(2) Uani 1 1 d . . .
Si3 Si -0.04467(9) 0.44764(5) 0.23651(5) 0.0331(2) Uani 1 1 d . . .
Si4 Si -0.25412(8) 0.38306(5) 0.10987(5) 0.0355(2) Uani 1 1 d . . .
Si5 Si -0.06704(8) 0.16466(5) 0.26128(5) 0.0311(2) Uani 1 1 d . . .
Si6 Si -0.02131(9) 0.11386(5) 0.11318(5) 0.0335(2) Uani 1 1 d . . .
O1 O 0.23536(18) 0.27044(12) 0.27436(11) 0.0328(5) Uani 1 1 d . . .
O2 O 0.07343(19) 0.39687(11) 0.28267(11) 0.0332(5) Uani 1 1 d . . .
O3 O -0.01593(19) 0.24428(11) 0.30053(11) 0.0311(5) Uani 1 1 d . . .
O4 O -0.1236(3) 0.35215(16) 0.48320(16) 0.0664(8) Uani 1 1 d . . .
C1 C 0.1875(3) 0.30747(17) 0.13380(18) 0.0283(8) Uani 1 1 d . . .
H1 H 0.169(3) 0.2662(17) 0.1166(17) 0.031(9) Uiso 1 1 d . . .
C2 C 0.3842(3) 0.38274(19) 0.2508(2) 0.0511(10) Uani 1 1 d . . .
H2C H 0.4147 0.4051 0.2136 0.077 Uiso 1 1 calc R . .
H2B H 0.4494 0.3732 0.2947 0.077 Uiso 1 1 calc R . .
H2A H 0.3276 0.4144 0.2634 0.077 Uiso 1 1 calc R . .
C3 C 0.4243(3) 0.2300(2) 0.2188(2) 0.0528(11) Uani 1 1 d . . .
H3C H 0.3879 0.1831 0.2132 0.079 Uiso 1 1 calc R . .
H3B H 0.4845 0.2328 0.2662 0.079 Uiso 1 1 calc R . .
H3A H 0.4606 0.238 0.1794 0.079 Uiso 1 1 calc R . .
C4 C 0.2916(3) 0.2398(2) 0.3447(2) 0.0540(11) Uani 1 1 d . . .
H4C H 0.3338 0.197 0.3382 0.081 Uiso 1 1 calc R . .
H4B H 0.232 0.2278 0.3692 0.081 Uiso 1 1 calc R . .
H4A H 0.3472 0.2738 0.3746 0.081 Uiso 1 1 calc R . .
C5 C 0.0575(4) 0.3515(2) -0.0214(2) 0.0553(11) Uani 1 1 d . . .
H5C H 0.058 0.3027 -0.0382 0.083 Uiso 1 1 calc R . .
H5B H 0.0593 0.3839 -0.0611 0.083 Uiso 1 1 calc R . .
H5A H -0.014 0.3599 -0.0066 0.083 Uiso 1 1 calc R . .
C6 C 0.1879(4) 0.46236(19) 0.0837(2) 0.0560(11) Uani 1 1 d . . .
H6C H 0.1165 0.4725 0.0979 0.084 Uiso 1 1 calc R . .
H6B H 0.1894 0.4917 0.0417 0.084 Uiso 1 1 calc R . .
H6A H 0.2571 0.4728 0.1248 0.084 Uiso 1 1 calc R . .
C7 C 0.3230(3) 0.3537(2) 0.0254(2) 0.0524(11) Uani 1 1 d . . .
H7C H 0.3942 0.3618 0.0659 0.079 Uiso 1 1 calc R . .
H7B H 0.321 0.387 -0.0142 0.079 Uiso 1 1 calc R . .
H7A H 0.3235 0.3053 0.0074 0.079 Uiso 1 1 calc R . .
C8 C -0.0976(3) 0.39439(16) 0.15582(18) 0.0265(7) Uani 1 1 d . . .
H8 H -0.064(3) 0.4088(16) 0.1217(17) 0.029(9) Uiso 1 1 d . . .
C9 C -0.1407(4) 0.4532(2) 0.2982(2) 0.0550(11) Uani 1 1 d . . .
H9C H -0.2165 0.4739 0.2716 0.083 Uiso 1 1 calc R . .
H9B H -0.1029 0.4829 0.3404 0.083 Uiso 1 1 calc R . .
H9A H -0.1533 0.4057 0.315 0.083 Uiso 1 1 calc R . .
C10 C 0.0149(4) 0.53718(17) 0.2281(2) 0.0520(11) Uani 1 1 d . . .
H10C H 0.0813 0.5332 0.2076 0.078 Uiso 1 1 calc R . .
H10B H 0.0413 0.5592 0.2766 0.078 Uiso 1 1 calc R . .
H10A H -0.0467 0.5663 0.1959 0.078 Uiso 1 1 calc R . .
C11 C 0.1552(3) 0.4173(2) 0.3512(2) 0.0512(11) Uani 1 1 d . . .
H11C H 0.193 0.4619 0.3449 0.077 Uiso 1 1 calc R . .
H11B H 0.2151 0.3805 0.3672 0.077 Uiso 1 1 calc R . .
H11A H 0.113 0.4234 0.3881 0.077 Uiso 1 1 calc R . .
C12 C -0.3289(3) 0.3288(2) 0.1656(2) 0.0620(12) Uani 1 1 d . . .
H12C H -0.2924 0.282 0.1743 0.093 Uiso 1 1 calc R . .
H12B H -0.4124 0.3239 0.1392 0.093 Uiso 1 1 calc R . .
H12A H -0.3209 0.3522 0.2126 0.093 Uiso 1 1 calc R . .
C13 C -0.3384(4) 0.4679(2) 0.0879(3) 0.0645(13) Uani 1 1 d . . .
H13C H -0.3309 0.4944 0.1331 0.097 Uiso 1 1 calc R . .
H13B H -0.4214 0.4575 0.0642 0.097 Uiso 1 1 calc R . .
H13A H -0.3068 0.4961 0.0548 0.097 Uiso 1 1 calc R . .
C14 C -0.2741(4) 0.3361(2) 0.0209(2) 0.0621(12) Uani 1 1 d . . .
H14C H -0.239 0.3642 -0.0106 0.093 Uiso 1 1 calc R . .
H14B H -0.3581 0.3297 -0.0033 0.093 Uiso 1 1 calc R . .
H14A H -0.2355 0.2899 0.0299 0.093 Uiso 1 1 calc R . .
C15 C -0.0596(3) 0.18206(16) 0.16983(18) 0.0272(8) Uani 1 1 d . . .
H15 H -0.124(3) 0.1993(16) 0.1467(16) 0.024(9) Uiso 1 1 d . . .
C16 C 0.0356(4) 0.09631(19) 0.3131(2) 0.0492(10) Uani 1 1 d . . .
H16C H 0.0194 0.0512 0.2869 0.074 Uiso 1 1 calc R . .
H16B H 0.0247 0.0909 0.3618 0.074 Uiso 1 1 calc R . .
H16A H 0.1167 0.1107 0.3178 0.074 Uiso 1 1 calc R . .
C17 C -0.2132(3) 0.1506(2) 0.2767(2) 0.0477(10) Uani 1 1 d . . .
H17C H -0.2616 0.193 0.2618 0.072 Uiso 1 1 calc R . .
H17B H -0.2028 0.1414 0.3287 0.072 Uiso 1 1 calc R . .
H17A H -0.2521 0.1102 0.2477 0.072 Uiso 1 1 calc R . .
C18 C -0.0191(4) 0.2646(2) 0.37261(18) 0.0459(10) Uani 1 1 d . . .
H18C H -0.1008 0.2652 0.3744 0.069 Uiso 1 1 calc R . .
H18B H 0.0151 0.3118 0.384 0.069 Uiso 1 1 calc R . .
H18A H 0.0262 0.2307 0.4085 0.069 Uiso 1 1 calc R . .
C19 C 0.1384(3) 0.0898(2) 0.1452(2) 0.0490(10) Uani 1 1 d . . .
H19C H 0.1861 0.1316 0.1435 0.073 Uiso 1 1 calc R . .
H19B H 0.1548 0.053 0.1133 0.073 Uiso 1 1 calc R . .
H19A H 0.1576 0.072 0.1955 0.073 Uiso 1 1 calc R . .
C20 C -0.1023(4) 0.0278(2) 0.1096(3) 0.0620(12) Uani 1 1 d . . .
H20C H -0.086 0.0083 0.1591 0.093 Uiso 1 1 calc R . .
H20B H -0.0761 -0.0056 0.0783 0.093 Uiso 1 1 calc R . .
H20A H -0.1869 0.036 0.0896 0.093 Uiso 1 1 calc R . .
C21 C -0.0560(4) 0.1456(2) 0.01605(19) 0.0524(11) Uani 1 1 d . . .
H21C H -0.1402 0.156 -0.0025 0.079 Uiso 1 1 calc R . .
H21B H -0.0351 0.1089 -0.0142 0.079 Uiso 1 1 calc R . .
H21A H -0.0108 0.1885 0.0142 0.079 Uiso 1 1 calc R . .
C22 C -0.0520(7) 0.3821(3) 0.5462(3) 0.105(2) Uani 1 1 d . . .
H22B H -0.0703 0.3611 0.5892 0.126 Uiso 1 1 calc R . .
H22A H -0.0682 0.4334 0.5461 0.126 Uiso 1 1 calc R . .
C23 C 0.0732(6) 0.3713(4) 0.5529(3) 0.117(2) Uani 1 1 d . . .
H23C H 0.0899 0.3206 0.5538 0.175 Uiso 1 1 calc R . .
H23B H 0.1209 0.393 0.5983 0.175 Uiso 1 1 calc R . .
H23A H 0.0921 0.393 0.5111 0.175 Uiso 1 1 calc R . .
C24 C -0.2463(5) 0.3538(3) 0.4764(3) 0.0853(17) Uani 1 1 d . . .
H24B H -0.271 0.4031 0.4807 0.102 Uiso 1 1 calc R . .
H24A H -0.262 0.3261 0.5166 0.102 Uiso 1 1 calc R . .
C25 C -0.3147(4) 0.3247(3) 0.4064(3) 0.0879(17) Uani 1 1 d . . .
H25C H -0.2993 0.3521 0.3665 0.132 Uiso 1 1 calc R . .
H25B H -0.3986 0.3272 0.4029 0.132 Uiso 1 1 calc R . .
H25A H -0.2921 0.2754 0.4027 0.132 Uiso 1 1 calc R . .

loop_
_atom_site_aniso_label
_atom_site_aniso_U_11
_atom_site_aniso_U_22
_atom_site_aniso_U_33
_atom_site_aniso_U_23
_atom_site_aniso_U_13
_atom_site_aniso_U_12
Y 0.02299(17) 0.01886(16) 0.02411(17) -0.00036(13) 0.00547(12) -0.00069(14)
Si1 0.0234(5) 0.0283(5) 0.0456(6) 0.0036(4) 0.0081(4) -0.0007(4)
Si2 0.0370(6) 0.0315(5) 0.0392(6) 0.0064(4) 0.0169(5) -0.0010(4)
Si3 0.0401(6) 0.0213(5) 0.0398(6) -0.0033(4) 0.0145(5) 0.0020(4)
Si4 0.0268(5) 0.0304(5) 0.0465(6) 0.0078(4) 0.0060(4) 0.0029(4)
Si5 0.0367(6) 0.0233(5) 0.0343(5) 0.0042(4) 0.0118(4) -0.0022(4)
Si6 0.0367(6) 0.0229(5) 0.0414(6) -0.0061(4) 0.0121(5) -0.0019(4)
O1 0.0269(12) 0.0394(14) 0.0279(13) 0.0086(10) 0.0008(10) 0.0029(10)
O2 0.0353(13) 0.0287(12) 0.0307(13) -0.0091(10) 0.0014(10) -0.0031(10)
O3 0.0385(14) 0.0307(12) 0.0257(12) -0.0021(10) 0.0116(10) -0.0026(10)
O4 0.080(2) 0.075(2) 0.0547(19) -0.0038(16) 0.0362(17) 0.0117(18)
C1 0.0300(19) 0.0218(19) 0.034(2) -0.0020(15) 0.0104(15) -0.0042(15)
C2 0.039(2) 0.043(2) 0.063(3) -0.003(2) 0.002(2) -0.0105(19)
C3 0.035(2) 0.043(2) 0.084(3) 0.011(2) 0.022(2) 0.0064(18)
C4 0.048(2) 0.065(3) 0.039(2) 0.016(2) -0.0032(19) 0.006(2)
C5 0.058(3) 0.065(3) 0.041(2) 0.013(2) 0.011(2) 0.003(2)
C6 0.072(3) 0.034(2) 0.069(3) 0.013(2) 0.031(2) -0.002(2)
C7 0.055(3) 0.052(3) 0.062(3) 0.010(2) 0.036(2) -0.002(2)
C8 0.0277(19) 0.0243(17) 0.0294(19) 0.0044(14) 0.0114(16) 0.0032(14)
C9 0.065(3) 0.051(3) 0.057(3) -0.003(2) 0.030(2) 0.014(2)
C10 0.077(3) 0.0216(19) 0.059(3) -0.0068(18) 0.022(2) -0.0062(19)
C11 0.054(3) 0.049(2) 0.040(2) -0.0179(19) -0.0047(19) -0.009(2)
C12 0.036(2) 0.062(3) 0.090(3) 0.025(2) 0.021(2) 0.002(2)
C13 0.045(3) 0.049(3) 0.095(4) 0.019(2) 0.012(2) 0.016(2)
C14 0.050(3) 0.068(3) 0.053(3) -0.008(2) -0.011(2) -0.005(2)
C15 0.025(2) 0.0229(18) 0.031(2) 0.0022(14) 0.0045(16) 0.0021(15)
C16 0.063(3) 0.036(2) 0.046(2) 0.0088(18) 0.011(2) 0.005(2)
C17 0.049(2) 0.045(2) 0.053(2) 0.0077(19) 0.021(2) -0.0109(19)
C18 0.065(3) 0.049(2) 0.029(2) -0.0028(17) 0.0206(19) -0.001(2)
C19 0.049(2) 0.039(2) 0.065(3) 0.0057(19) 0.026(2) 0.0133(19)
C20 0.068(3) 0.034(2) 0.091(3) -0.023(2) 0.034(3) -0.013(2)
C21 0.064(3) 0.056(3) 0.038(2) -0.0097(19) 0.014(2) 0.005(2)
C22 0.159(7) 0.099(5) 0.057(4) -0.011(3) 0.034(4) 0.022(4)
C23 0.117(6) 0.150(6) 0.077(4) -0.043(4) 0.019(4) -0.033(5)
C24 0.101(4) 0.089(4) 0.084(4) 0.030(3) 0.056(4) 0.050(3)
C25 0.059(3) 0.123(5) 0.091(4) 0.037(4) 0.036(3) 0.014(3)

loop_
_atom_type_symbol
_atom_type_description
_atom_type_scat_dispersion_real
_atom_type_scat_dispersion_imag
_atom_type_scat_source
C C 0.0033 0.0016 'International Tables Vol C Tables 4.2.6.8 and 6.1.1.4'
H H 0 0 'International Tables Vol C Tables 4.2.6.8 and 6.1.1.4'
O O 0.0106 0.006 'International Tables Vol C Tables 4.2.6.8 and 6.1.1.4'
Si Si 0.0817 0.0704 'International Tables Vol C Tables 4.2.6.8 and 6.1.1.4'
Y Y -2.7962 3.5667 'International Tables Vol C Tables 4.2.6.8 and 6.1.1.4'

loop_
_geom_angle_atom_site_label_1
_geom_angle_atom_site_label_2
_geom_angle_atom_site_label_3
_geom_angle
_geom_angle_site_symmetry_1
_geom_angle_site_symmetry_3
_geom_angle_publ_flag
O1 Y O3 85.06(7) . . ?
O1 Y O2 81.70(8) . . ?
O3 Y O2 82.50(7) . . ?
O1 Y C8 144.11(9) . . ?
O3 Y C8 106.96(9) . . ?
O2 Y C8 67.08(9) . . ?
O1 Y C1 66.92(9) . . ?
O3 Y C1 148.75(9) . . ?
O2 Y C1 105.68(10) . . ?
C8 Y C1 103.94(11) . . ?
O1 Y C15 106.19(10) . . ?
O3 Y C15 66.73(9) . . ?
O2 Y C15 146.98(9) . . ?
C8 Y C15 109.63(11) . . ?
C1 Y C15 106.88(11) . . ?
O1 Si1 C1 98.79(13) . . ?
O1 Si1 C3 105.41(15) . . ?
C1 Si1 C3 120.48(18) . . ?
O1 Si1 C2 107.12(16) . . ?
C1 Si1 C2 114.57(17) . . ?
C3 Si1 C2 108.73(18) . . ?
C1 Si2 C6 112.91(17) . . ?
C1 Si2 C5 110.25(17) . . ?
C6 Si2 C5 107.1(2) . . ?
C1 Si2 C7 112.34(16) . . ?
C6 Si2 C7 106.70(18) . . ?
C5 Si2 C7 107.20(19) . . ?
O2 Si3 C8 99.16(13) . . ?
O2 Si3 C9 105.36(15) . . ?
C8 Si3 C9 116.48(18) . . ?
O2 Si3 C10 106.22(16) . . ?
C8 Si3 C10 119.09(17) . . ?
C9 Si3 C10 108.61(18) . . ?
C8 Si4 C14 109.82(17) . . ?
C8 Si4 C12 111.94(17) . . ?
C14 Si4 C12 107.3(2) . . ?
C8 Si4 C13 114.26(17) . . ?
C14 Si4 C13 106.4(2) . . ?
C12 Si4 C13 106.73(19) . . ?
O3 Si5 C15 98.79(13) . . ?
O3 Si5 C16 106.51(15) . . ?
C15 Si5 C16 115.86(17) . . ?
O3 Si5 C17 106.62(15) . . ?
C15 Si5 C17 119.03(17) . . ?
C16 Si5 C17 108.42(18) . . ?
C15 Si6 C19 112.32(17) . . ?
C15 Si6 C21 109.68(17) . . ?
C19 Si6 C21 108.38(18) . . ?
C15 Si6 C20 115.04(17) . . ?
C19 Si6 C20 105.02(19) . . ?
C21 Si6 C20 106.0(2) . . ?
C4 O1 Si1 123.6(2) . . ?
C4 O1 Y 137.3(2) . . ?
Si1 O1 Y 99.08(9) . . ?
C11 O2 Si3 123.6(2) . . ?
C11 O2 Y 137.1(2) . . ?
Si3 O2 Y 99.22(9) . . ?
C18 O3 Si5 123.4(2) . . ?
C18 O3 Y 136.5(2) . . ?
Si5 O3 Y 100.14(9) . . ?
C22 O4 C24 115.4(4) . . ?
Si1 C1 Si2 122.81(18) . . ?
Si1 C1 Y 92.98(13) . . ?
Si2 C1 Y 129.61(16) . . ?
Si3 C8 Si4 122.42(18) . . ?
Si3 C8 Y 93.95(13) . . ?
Si4 C8 Y 124.87(16) . . ?
Si5 C15 Si6 122.27(18) . . ?
Si5 C15 Y 93.64(13) . . ?
Si6 C15 Y 126.27(16) . . ?
O4 C22 C23 112.0(5) . . ?
O4 C24 C25 111.2(4) . . ?

loop_
_geom_bond_atom_site_label_1
_geom_bond_atom_site_label_2
_geom_bond_distance
_geom_bond_site_symmetry_2
_geom_bond_publ_flag
Y O1 2.366(2) . ?
Y O3 2.370(2) . ?
Y O2 2.379(2) . ?
Y C8 2.468(3) . ?
Y C1 2.476(3) . ?
Y C15 2.485(3) . ?
Si1 O1 1.719(2) . ?
Si1 C1 1.800(3) . ?
Si1 C3 1.858(4) . ?
Si1 C2 1.862(4) . ?
Si2 C1 1.833(3) . ?
Si2 C6 1.869(4) . ?
Si2 C5 1.870(4) . ?
Si2 C7 1.884(4) . ?
Si3 O2 1.721(2) . ?
Si3 C8 1.797(3) . ?
Si3 C9 1.861(4) . ?
Si3 C10 1.862(3) . ?
Si4 C8 1.826(3) . ?
Si4 C14 1.871(4) . ?
Si4 C12 1.875(4) . ?
Si4 C13 1.876(4) . ?
Si5 O3 1.716(2) . ?
Si5 C15 1.803(3) . ?
Si5 C16 1.857(4) . ?
Si5 C17 1.860(4) . ?
Si6 C15 1.824(3) . ?
Si6 C19 1.874(4) . ?
Si6 C21 1.879(4) . ?
Si6 C20 1.884(4) . ?
O1 C4 1.439(4) . ?
O2 C11 1.440(4) . ?
O3 C18 1.439(4) . ?
O4 C22 1.381(6) . ?
O4 C24 1.426(6) . ?
C22 C23 1.469(8) . ?
C24 C25 1.458(7) . ?
